data_4075355
loop_
_publ_author_name
'Zimmermann, Melanie'
'T\"ornroos, Karl W.'
'Anwander, Reiner'

_publ_section_title
;
 Implementation of Ln(AlMe4)3as Precursors in Postlanthanidocene Chemistry
;
_journal_issue 15
_journal_name_full Organometallics
_journal_page_first 3593
_journal_paper_doi 10.1021/om060244d
_journal_volume 25
_journal_year 2006
_chemical_formula_moiety 'C37 H65 Al2 N2 O Y, C3.5 H4.0'
_chemical_formula_sum 'C40.5 H69 Al2 N2 O Y'
_chemical_formula_weight 742.85
_chemical_name_common
;
(BDPPthf)Y(AlMe4)(AlMe3) toluene solvate
;
_chemical_name_systematic
; 
 ? 
;
_space_group_IT_number 2
_symmetry_cell_setting triclinic
_symmetry_space_group_name_Hall '-P 1'
_symmetry_space_group_name_H-M 'P -1'
_atom_sites_solution_hydrogens geom
_atom_sites_solution_primary direct
_atom_sites_solution_secondary difmap
_audit_creation_method SHELXL-97
_cell_angle_alpha 106.7580(10)
_cell_angle_beta 90.6200(10)
_cell_angle_gamma 106.3560(10)
_cell_formula_units_Z 2
_cell_length_a 12.4487(6)
_cell_length_b 12.4523(6)
_cell_length_c 14.9992(7)
_cell_measurement_reflns_used 16906
_cell_measurement_temperature 153(2)
_cell_measurement_theta_max 26.363
_cell_measurement_theta_min 2.299
_cell_volume 2125.52(18)
_computing_cell_refinement
;
Bruker (2002). SAINT, version 6.45a, Bruker AXS Inc., Madison, 
Wisconsin, USA.
;
_computing_data_collection
;
Bruker (1999). SMART, version 5.054, Bruker AXS Inc., Madison, 
Wisconsin, USA.
;
_computing_data_reduction
;
Bruker (2002). SAINT, version 6.45a, Bruker AXS Inc., Madison, 
Wisconsin, USA.
;
_computing_molecular_graphics
;
Brandenburg, K. (2005). DIAMOND. Version 3.1. Crystal Impact GbR, Bonn, 
Germany.
;
_computing_publication_material
;
Bruker AXS (2003). SHELXTL. Version 6.14. Bruker AXS Inc., Madison, 
Wisconsin, USA.
;
_computing_structure_refinement
;
Sheldrick, G. M. (1997). SHELXS97 and SHELXL97. University of 
G\"ottingen, Germany.
;
_computing_structure_solution
;     
Sheldrick, G. M. (1997). SHELXS97 and SHELXL97. University of 
G\"ottingen, Germany. 
;
_diffrn_ambient_temperature 153(2)
_diffrn_detector_area_resol_mean '48 \um'
_diffrn_measured_fraction_theta_full 0.998
_diffrn_measured_fraction_theta_max 0.998
_diffrn_measurement_device_type 'Bruker-AXS SMART 2K CCD'
_diffrn_measurement_method 'omega scans'
_diffrn_radiation_monochromator graphite
_diffrn_radiation_source 'normal-focus sealed tube'
_diffrn_radiation_type MoK\a
_diffrn_radiation_wavelength 0.71073
_diffrn_reflns_av_R_equivalents 0.0286
_diffrn_reflns_av_sigmaI/netI 0.0302
_diffrn_reflns_limit_h_max 15
_diffrn_reflns_limit_h_min -15
_diffrn_reflns_limit_k_max 15
_diffrn_reflns_limit_k_min -15
_diffrn_reflns_limit_l_max 18
_diffrn_reflns_limit_l_min -18
_diffrn_reflns_number 27884
_diffrn_reflns_theta_full 26.37
_diffrn_reflns_theta_max 26.37
_diffrn_reflns_theta_min 2.08
_diffrn_standards_decay_% 0
_diffrn_standards_interval_count 1
_diffrn_standards_interval_time '32 h'
_diffrn_standards_number 502
_exptl_absorpt_coefficient_mu 1.443
_exptl_absorpt_correction_T_max 0.8640
_exptl_absorpt_correction_T_min 0.6864
_exptl_absorpt_correction_type numerical
_exptl_absorpt_process_details
;
Bruker AXS (2003). SHELXTL. Version 6.14. 
Bruker AXS Inc., Madison, Wisconsin, USA. 
;
_exptl_crystal_colour colourless
_exptl_crystal_density_diffrn 1.161
_exptl_crystal_density_method 'not measured'
_exptl_crystal_description prism
_exptl_crystal_F_000 798
_exptl_crystal_size_max 0.35
_exptl_crystal_size_mid 0.175
_exptl_crystal_size_min 0.125
_refine_diff_density_max 0.498
_refine_diff_density_min -0.541
_refine_diff_density_rms 0.055
_refine_ls_extinction_method none
_refine_ls_goodness_of_fit_ref 1.039
_refine_ls_hydrogen_treatment constr
_refine_ls_matrix_type full
_refine_ls_number_parameters 439
_refine_ls_number_reflns 8704
_refine_ls_number_restraints 20
_refine_ls_restrained_S_all 1.173
_refine_ls_R_factor_all 0.0447
_refine_ls_R_factor_gt 0.0344
_refine_ls_shift/su_max 0.001
_refine_ls_shift/su_mean 0.000
_refine_ls_structure_factor_coef Fsqd
_refine_ls_weighting_details 'calc w=1/[\s^2^(Fo^2^)+(0.0529P)^2^+0.9216P] where P=(Fo^2^+2Fc^2^)/3'
_refine_ls_weighting_scheme calc
_refine_ls_wR_factor_gt 0.0900
_refine_ls_wR_factor_ref 0.0955
_reflns_number_gt 7496
_reflns_number_total 8704
_reflns_threshold_expression I>2\s(I)
_cod_data_source_file om060244dsi20060317_031151.cif
_cod_data_source_block mz1
_cod_depositor_comments
;
The following automatic conversions were performed:

'_symmetry_cell_setting' value 'Triclinic' changed to 'triclinic'
according to /home/saulius/struct/CIF-dictionaries/cif_core.dic
dictionary named 'cif_core.dic' version 2.4.1 from 2010-06-29.

Automatic conversion script
Id: cif_fix_values 1715 2011-07-08 13:25:40Z adriana 
;
_cod_original_cell_volume 2125.51(18)
_cod_database_code 4075355

loop_
_symmetry_equiv_pos_as_xyz
'x, y, z'
'-x, -y, -z'

loop_
_atom_site_label
_atom_site_type_symbol
_atom_site_fract_x
_atom_site_fract_y
_atom_site_fract_z
_atom_site_U_iso_or_equiv
_atom_site_adp_type
_atom_site_occupancy
_atom_site_symmetry_multiplicity
_atom_site_calc_flag
_atom_site_refinement_flags
_atom_site_disorder_assembly
_atom_site_disorder_group
Y Y 0.564361(18) 0.76320(2) 0.693911(15) 0.02266(8) Uani 1 1 d . . .
Al1 Al 0.75156(6) 0.64156(7) 0.68128(5) 0.02952(17) Uani 1 1 d . . .
Al2 Al 0.38614(6) 0.75508(7) 0.83757(5) 0.02652(17) Uani 1 1 d . . .
O O 0.39341(13) 0.72760(15) 0.60803(11) 0.0255(4) Uani 1 1 d . . .
N1 N 0.60648(16) 0.87701(17) 0.60509(14) 0.0250(4) Uani 1 1 d . . .
N2 N 0.24925(16) 0.74089(19) 0.78156(14) 0.0272(4) Uani 1 1 d . . .
C1 C 0.4386(2) 0.6127(2) 0.76825(19) 0.0314(6) Uani 1 1 d . . .
H1A H 0.5193 0.6301 0.7851 0.038 Uiso 1 1 calc R . .
H1B H 0.4244 0.5965 0.7006 0.038 Uiso 1 1 calc R . .
H1C H 0.3970 0.5439 0.7861 0.038 Uiso 1 1 calc R . .
C2 C 0.4967(2) 0.9069(2) 0.82604(17) 0.0286(5) Uani 1 1 d . . .
H2A H 0.4871 0.9105 0.7621 0.034 Uiso 1 1 calc R . .
H2B H 0.5740 0.9076 0.8402 0.034 Uiso 1 1 calc R . .
H2C H 0.4817 0.9749 0.8703 0.034 Uiso 1 1 calc R . .
C3 C 0.3861(3) 0.7667(3) 0.9706(2) 0.0440(7) Uani 1 1 d . . .
H3A H 0.3332 0.6955 0.9779 0.066 Uiso 1 1 calc R . .
H3B H 0.3631 0.8353 1.0044 0.066 Uiso 1 1 calc R . .
H3C H 0.4618 0.7749 0.9959 0.066 Uiso 1 1 calc R . .
C4 C 0.6194(2) 0.5937(2) 0.57941(18) 0.0315(6) Uani 1 1 d . . .
H4A H 0.6206 0.6610 0.5576 0.038 Uiso 1 1 calc R . .
H4B H 0.5481 0.5686 0.6056 0.038 Uiso 1 1 calc R . .
H4C H 0.6267 0.5288 0.5268 0.038 Uiso 1 1 calc R . .
C5 C 0.7449(2) 0.7895(2) 0.78622(19) 0.0362(6) Uani 1 1 d . . .
H5A H 0.6745 0.7714 0.8151 0.043 Uiso 1 1 calc R . .
H5B H 0.7482 0.8533 0.7594 0.043 Uiso 1 1 calc R . .
H5C H 0.8088 0.8137 0.8337 0.043 Uiso 1 1 calc R . .
C6 C 0.7262(3) 0.5096(3) 0.7335(2) 0.0425(7) Uani 1 1 d . . .
H6A H 0.7472 0.4451 0.6900 0.064 Uiso 1 1 calc R . .
H6B H 0.6466 0.4826 0.7431 0.064 Uiso 1 1 calc R . .
H6C H 0.7723 0.5354 0.7936 0.064 Uiso 1 1 calc R . .
C7 C 0.8927(2) 0.6907(3) 0.6269(2) 0.0516(8) Uani 1 1 d . . .
H7A H 0.8949 0.6289 0.5697 0.077 Uiso 1 1 calc R . .
H7B H 0.9564 0.7044 0.6719 0.077 Uiso 1 1 calc R . .
H7C H 0.8974 0.7633 0.6118 0.077 Uiso 1 1 calc R . .
C8 C 0.5076(2) 0.8858(2) 0.55620(18) 0.0287(5) Uani 1 1 d . . .
H8A H 0.5305 0.9113 0.5007 0.034 Uiso 1 1 calc R . .
H8B H 0.4786 0.9462 0.5984 0.034 Uiso 1 1 calc R . .
C9 C 0.4156(2) 0.7709(2) 0.52549(17) 0.0290(5) Uani 1 1 d . . .
H9 H 0.4413 0.7129 0.4761 0.035 Uiso 1 1 calc R . .
C10 C 0.3022(2) 0.7748(2) 0.49059(19) 0.0337(6) Uani 1 1 d . . .
H10A H 0.2967 0.7632 0.4224 0.040 Uiso 1 1 calc R . .
H10B H 0.2883 0.8501 0.5236 0.040 Uiso 1 1 calc R . .
C11 C 0.2212(2) 0.6724(3) 0.51428(18) 0.0337(6) Uani 1 1 d . . .
H11A H 0.2172 0.5970 0.4667 0.040 Uiso 1 1 calc R . .
H11B H 0.1448 0.6816 0.5179 0.040 Uiso 1 1 calc R . .
C12 C 0.2704(2) 0.6770(2) 0.60946(18) 0.0302(5) Uani 1 1 d . . .
H12 H 0.2536 0.5958 0.6148 0.036 Uiso 1 1 calc R . .
C13 C 0.2275(2) 0.7531(3) 0.68949(19) 0.0383(6) Uani 1 1 d . . .
H13A H 0.2620 0.8362 0.6925 0.046 Uiso 1 1 calc R . .
H13B H 0.1452 0.7348 0.6757 0.046 Uiso 1 1 calc R . .
C14 C 0.1548(2) 0.7379(2) 0.83574(17) 0.0292(5) Uani 1 1 d . . .
C15 C 0.0905(2) 0.6308(2) 0.8472(2) 0.0361(6) Uani 1 1 d . . .
C16 C 0.0004(2) 0.6296(3) 0.9020(2) 0.0447(7) Uani 1 1 d . . .
H16 H -0.0428 0.5577 0.9104 0.054 Uiso 1 1 calc R . .
C17 C -0.0269(2) 0.7307(3) 0.9439(2) 0.0455(7) Uani 1 1 d . . .
H17 H -0.0882 0.7285 0.9812 0.055 Uiso 1 1 calc R . .
C18 C 0.0346(2) 0.8350(3) 0.93178(19) 0.0400(7) Uani 1 1 d . . .
H18 H 0.0145 0.9044 0.9604 0.048 Uiso 1 1 calc R . .
C19 C 0.1261(2) 0.8413(2) 0.87809(17) 0.0308(6) Uani 1 1 d . . .
C20 C 0.1133(3) 0.5157(3) 0.7962(2) 0.0460(7) Uani 1 1 d . . .
H20 H 0.1902 0.5362 0.7749 0.055 Uiso 1 1 calc R . .
C21 C 0.1135(4) 0.4379(4) 0.8579(3) 0.0762(12) Uani 1 1 d . . .
H21A H 0.1333 0.3680 0.8222 0.114 Uiso 1 1 calc R . .
H21B H 0.0386 0.4141 0.8788 0.114 Uiso 1 1 calc R . .
H21C H 0.1688 0.4816 0.9125 0.114 Uiso 1 1 calc R . .
C22 C 0.0307(3) 0.4503(3) 0.7087(3) 0.0642(10) Uani 1 1 d . . .
H22A H 0.0321 0.5027 0.6707 0.096 Uiso 1 1 calc R . .
H22B H -0.0454 0.4242 0.7270 0.096 Uiso 1 1 calc R . .
H22C H 0.0522 0.3819 0.6722 0.096 Uiso 1 1 calc R . .
C23 C 0.1930(2) 0.9596(2) 0.86927(19) 0.0367(6) Uani 1 1 d . . .
H23 H 0.2541 0.9471 0.8284 0.044 Uiso 1 1 calc R . .
C24 C 0.1196(3) 1.0120(3) 0.8231(2) 0.0536(8) Uani 1 1 d . . .
H24A H 0.0875 0.9578 0.7610 0.080 Uiso 1 1 calc R . .
H24B H 0.1654 1.0872 0.8169 0.080 Uiso 1 1 calc R . .
H24C H 0.0586 1.0247 0.8617 0.080 Uiso 1 1 calc R . .
C25 C 0.2483(3) 1.0451(3) 0.9643(2) 0.0532(8) Uani 1 1 d . . .
H25A H 0.2928 1.1196 0.9561 0.080 Uiso 1 1 calc R . .
H25B H 0.2975 1.0117 0.9920 0.080 Uiso 1 1 calc R . .
H25C H 0.1900 1.0590 1.0056 0.080 Uiso 1 1 calc R . .
C26 C 0.71055(19) 0.9473(2) 0.58453(18) 0.0264(5) Uani 1 1 d . . .
C27 C 0.7464(2) 0.9157(2) 0.49346(18) 0.0308(5) Uani 1 1 d . . .
C28 C 0.8442(2) 0.9893(3) 0.4729(2) 0.0370(6) Uani 1 1 d . . .
H28 H 0.8669 0.9699 0.4115 0.044 Uiso 1 1 calc R . .
C29 C 0.9081(2) 1.0892(3) 0.5399(2) 0.0387(6) Uani 1 1 d . . .
H29 H 0.9741 1.1384 0.5248 0.046 Uiso 1 1 calc R . .
C30 C 0.8753(2) 1.1175(2) 0.6293(2) 0.0341(6) Uani 1 1 d . . .
H30 H 0.9207 1.1855 0.6757 0.041 Uiso 1 1 calc R . .
C31 C 0.7774(2) 1.0488(2) 0.65320(18) 0.0286(5) Uani 1 1 d . . .
C32 C 0.6845(2) 0.8040(2) 0.41755(19) 0.0358(6) Uani 1 1 d . . .
H32 H 0.6195 0.7604 0.4446 0.043 Uiso 1 1 calc R . .
C33 C 0.6374(3) 0.8278(3) 0.3327(2) 0.0529(8) Uani 1 1 d . . .
H33A H 0.5883 0.8776 0.3531 0.079 Uiso 1 1 calc R . .
H33B H 0.5942 0.7531 0.2875 0.079 Uiso 1 1 calc R . .
H33C H 0.6997 0.8677 0.3033 0.079 Uiso 1 1 calc R . .
C34 C 0.7601(3) 0.7246(3) 0.3858(2) 0.0473(8) Uani 1 1 d . . .
H34A H 0.7164 0.6505 0.3402 0.071 Uiso 1 1 calc R . .
H34B H 0.7891 0.7085 0.4400 0.071 Uiso 1 1 calc R . .
H34C H 0.8233 0.7641 0.3568 0.071 Uiso 1 1 calc R . .
C35 C 0.7427(2) 1.0892(2) 0.75092(18) 0.0309(5) Uani 1 1 d . . .
H35 H 0.6891 1.0190 0.7623 0.037 Uiso 1 1 calc R . .
C36 C 0.8394(3) 1.1365(3) 0.8283(2) 0.0508(8) Uani 1 1 d . . .
H36A H 0.8094 1.1496 0.8893 0.076 Uiso 1 1 calc R . .
H36B H 0.8895 1.2108 0.8240 0.076 Uiso 1 1 calc R . .
H36C H 0.8816 1.0794 0.8213 0.076 Uiso 1 1 calc R . .
C37 C 0.6793(3) 1.1789(3) 0.7580(2) 0.0535(9) Uani 1 1 d . . .
H37A H 0.6162 1.1468 0.7089 0.080 Uiso 1 1 calc R . .
H37B H 0.7302 1.2509 0.7503 0.080 Uiso 1 1 calc R . .
H37C H 0.6506 1.1969 0.8195 0.080 Uiso 1 1 calc R . .
C1S C 0.5792(4) 0.5976(5) 0.0576(4) 0.0983(16) Uani 0.50 1 d P . 1
H1S H 0.6338 0.6649 0.0974 0.118 Uiso 0.83 1 calc PR . 1
C2S C 0.4720(4) 0.5633(5) 0.0806(3) 0.0903(15) Uani 0.50 1 d P A 1
H2S H 0.4516 0.6076 0.1371 0.108 Uiso 0.83 1 calc PR A 1
C3S C 0.3942(3) 0.4672(5) 0.0243(4) 0.1007(17) Uani 0.50 1 d P . 1
H3S H 0.3201 0.4446 0.0420 0.121 Uiso 0.83 1 calc PR . 1
C1SA C 0.5792(4) 0.5976(5) 0.0576(4) 0.0983(16) Uani 0.50 1 d PD . 2
C4SA C 0.6719(13) 0.7014(17) 0.1196(15) 0.118 Uiso 0.17 1 d PD B 2
H4S1 H 0.7417 0.7092 0.0890 0.147 Uiso 0.17 1 calc PR B 2
H4S2 H 0.6838 0.6885 0.1799 0.147 Uiso 0.17 1 calc PR B 2
H4S3 H 0.6500 0.7733 0.1298 0.147 Uiso 0.17 1 calc PR B 2
C2SA C 0.4720(4) 0.5633(5) 0.0806(3) 0.0903(15) Uani 0.50 1 d PD C 2
C4SB C 0.4421(16) 0.6391(18) 0.1700(11) 0.108 Uiso 0.17 1 d PD C 2
H4S4 H 0.5091 0.7036 0.2017 0.135 Uiso 0.17 1 calc PR C 2
H4S5 H 0.4143 0.5913 0.2114 0.135 Uiso 0.17 1 calc PR C 2
H4S6 H 0.3835 0.6714 0.1548 0.135 Uiso 0.17 1 calc PR C 2
C3SA C 0.3942(3) 0.4672(5) 0.0243(4) 0.1007(17) Uani 0.50 1 d PD . 2
C4SC C 0.2734(8) 0.434(2) 0.0483(17) 0.121 Uiso 0.17 1 d PD D 2
H4S7 H 0.2275 0.3666 -0.0027 0.151 Uiso 0.17 1 calc PR D 2
H4S8 H 0.2436 0.5004 0.0568 0.151 Uiso 0.17 1 calc PR D 2
H4S9 H 0.2713 0.4119 0.1062 0.151 Uiso 0.17 1 calc PR D 2

loop_
_atom_site_aniso_label
_atom_site_aniso_U_11
_atom_site_aniso_U_22
_atom_site_aniso_U_33
_atom_site_aniso_U_23
_atom_site_aniso_U_13
_atom_site_aniso_U_12
Y 0.01706(12) 0.02580(13) 0.02513(13) 0.00685(9) 0.00171(8) 0.00733(9)
Al1 0.0227(4) 0.0309(4) 0.0342(4) 0.0053(3) -0.0011(3) 0.0118(3)
Al2 0.0213(4) 0.0318(4) 0.0261(4) 0.0089(3) 0.0039(3) 0.0073(3)
O 0.0166(8) 0.0345(9) 0.0260(8) 0.0119(7) 0.0019(6) 0.0058(7)
N1 0.0192(10) 0.0257(10) 0.0296(11) 0.0078(8) 0.0031(8) 0.0065(8)
N2 0.0193(10) 0.0361(12) 0.0252(10) 0.0073(9) 0.0057(8) 0.0085(9)
C1 0.0268(13) 0.0320(14) 0.0404(15) 0.0172(12) 0.0063(11) 0.0097(11)
C2 0.0230(12) 0.0302(13) 0.0280(13) 0.0027(10) 0.0025(10) 0.0073(10)
C3 0.0410(16) 0.0576(19) 0.0337(15) 0.0183(14) 0.0045(12) 0.0104(14)
C4 0.0297(13) 0.0312(14) 0.0305(13) 0.0014(11) 0.0014(10) 0.0123(11)
C5 0.0286(13) 0.0353(15) 0.0389(15) 0.0009(12) -0.0132(11) 0.0118(12)
C6 0.0515(18) 0.0400(16) 0.0399(16) 0.0106(13) 0.0000(13) 0.0216(14)
C7 0.0282(15) 0.063(2) 0.063(2) 0.0172(17) 0.0067(14) 0.0144(15)
C8 0.0229(12) 0.0302(13) 0.0364(14) 0.0143(11) 0.0039(10) 0.0090(10)
C9 0.0256(12) 0.0374(14) 0.0267(12) 0.0125(11) 0.0042(10) 0.0104(11)
C10 0.0260(13) 0.0435(16) 0.0341(14) 0.0159(12) -0.0018(11) 0.0104(12)
C11 0.0241(12) 0.0466(16) 0.0278(13) 0.0091(12) -0.0003(10) 0.0087(11)
C12 0.0174(11) 0.0357(14) 0.0340(14) 0.0097(11) 0.0016(10) 0.0036(10)
C13 0.0285(14) 0.0563(18) 0.0350(15) 0.0134(13) 0.0073(11) 0.0205(13)
C14 0.0194(12) 0.0391(15) 0.0261(12) 0.0063(11) 0.0032(10) 0.0076(11)
C15 0.0246(13) 0.0408(16) 0.0407(15) 0.0103(12) 0.0061(11) 0.0082(12)
C16 0.0306(15) 0.0525(18) 0.0505(18) 0.0206(15) 0.0128(13) 0.0063(13)
C17 0.0285(14) 0.067(2) 0.0401(16) 0.0146(15) 0.0154(12) 0.0133(14)
C18 0.0314(14) 0.0504(18) 0.0342(15) 0.0022(13) 0.0078(12) 0.0166(13)
C19 0.0234(12) 0.0385(14) 0.0263(13) 0.0028(11) 0.0022(10) 0.0098(11)
C20 0.0322(15) 0.0370(16) 0.067(2) 0.0153(15) 0.0134(14) 0.0084(13)
C21 0.082(3) 0.055(2) 0.100(3) 0.035(2) 0.015(3) 0.024(2)
C22 0.052(2) 0.049(2) 0.077(3) -0.0042(18) 0.0058(19) 0.0177(17)
C23 0.0340(14) 0.0372(15) 0.0360(15) 0.0049(12) 0.0057(12) 0.0122(12)
C24 0.052(2) 0.058(2) 0.057(2) 0.0211(17) 0.0077(16) 0.0226(17)
C25 0.053(2) 0.0439(18) 0.0479(19) -0.0008(15) -0.0031(15) 0.0071(15)
C26 0.0199(11) 0.0281(13) 0.0351(13) 0.0127(11) 0.0067(10) 0.0097(10)
C27 0.0239(12) 0.0337(14) 0.0366(14) 0.0101(11) 0.0079(10) 0.0120(11)
C28 0.0268(13) 0.0434(16) 0.0441(16) 0.0151(13) 0.0151(12) 0.0135(12)
C29 0.0237(13) 0.0393(15) 0.0550(18) 0.0182(13) 0.0132(12) 0.0078(12)
C30 0.0227(12) 0.0310(14) 0.0459(16) 0.0111(12) 0.0030(11) 0.0042(11)
C31 0.0232(12) 0.0293(13) 0.0360(14) 0.0128(11) 0.0036(10) 0.0093(10)
C32 0.0298(14) 0.0397(15) 0.0343(14) 0.0059(12) 0.0094(11) 0.0100(12)
C33 0.0476(19) 0.066(2) 0.0413(17) 0.0098(16) 0.0019(14) 0.0180(17)
C34 0.0411(17) 0.0435(17) 0.0498(18) 0.0004(14) 0.0116(14) 0.0149(14)
C35 0.0293(13) 0.0276(13) 0.0332(14) 0.0102(11) 0.0005(11) 0.0031(11)
C36 0.0411(17) 0.058(2) 0.0402(17) 0.0097(15) -0.0069(14) -0.0007(15)
C37 0.076(2) 0.062(2) 0.0382(17) 0.0169(15) 0.0178(16) 0.0435(19)
C1S 0.118(5) 0.119(4) 0.076(3) 0.051(3) 0.017(3) 0.041(4)
C2S 0.113(4) 0.107(4) 0.073(3) 0.039(3) 0.027(3) 0.054(4)
C3S 0.099(4) 0.152(5) 0.081(4) 0.064(4) 0.025(3) 0.051(4)
C1SA 0.118(5) 0.119(4) 0.076(3) 0.051(3) 0.017(3) 0.041(4)
C2SA 0.113(4) 0.107(4) 0.073(3) 0.039(3) 0.027(3) 0.054(4)
C3SA 0.099(4) 0.152(5) 0.081(4) 0.064(4) 0.025(3) 0.051(4)

loop_
_atom_type_symbol
_atom_type_description
_atom_type_scat_dispersion_real
_atom_type_scat_dispersion_imag
_atom_type_scat_source
C C 0.0033 0.0016 'International Tables Vol C Tables 4.2.6.8 and 6.1.1.4'
H H 0.0000 0.0000 'International Tables Vol C Tables 4.2.6.8 and 6.1.1.4'
N N 0.0061 0.0033 'International Tables Vol C Tables 4.2.6.8 and 6.1.1.4'
O O 0.0106 0.0060 'International Tables Vol C Tables 4.2.6.8 and 6.1.1.4'
Al Al 0.0645 0.0514 'International Tables Vol C Tables 4.2.6.8 and 6.1.1.4'
Y Y -2.7962 3.5667 'International Tables Vol C Tables 4.2.6.8 and 6.1.1.4'

loop_
_geom_angle_atom_site_label_1
_geom_angle_atom_site_label_2
_geom_angle_atom_site_label_3
_geom_angle
_geom_angle_site_symmetry_1
_geom_angle_site_symmetry_3
N1 Y O 76.14(6) . .
N1 Y Al1 105.90(5) . .
O Y Al1 136.12(4) . .
N1 Y Al2 128.74(5) . .
O Y Al2 74.78(4) . .
Al1 Y Al2 124.29(2) . .
O Y N1 76.14(6) . .
O Y C1 81.90(7) . .
O Y C2 86.53(7) . .
O Y C4 94.98(7) . .
O Y C5 176.74(8) . .
N1 Y C1 158.01(8) . .
N1 Y C2 96.33(8) . .
C4 Y C5 83.09(8) . .
C4 AL1 C5 109.35(10) . .
Y C4 AL1 83.00(9) . .
Y C5 AL1 84.31(9) . .
C1 Y C2 80.95(8) . .
C1 AL2 C2 109.83(10) . .
Y C1 AL2 82.67(9) . .
Y C2 AL2 83.37(9) . .
C7 Al1 C6 119.09(14) . .
C7 Al1 C4 108.54(13) . .
C6 Al1 C4 105.63(12) . .
C7 Al1 C5 105.35(14) . .
C6 Al1 C5 108.68(13) . .
C4 Al1 C5 109.35(10) . .
C7 Al1 Y 123.74(11) . .
C6 Al1 Y 117.16(10) . .
C4 Al1 Y 55.55(7) . .
C5 Al1 Y 53.95(7) . .
N2 Al2 C3 113.97(12) . .
N2 Al2 C2 106.99(10) . .
C3 Al2 C2 107.93(12) . .
N2 Al2 C1 109.16(10) . .
C3 Al2 C1 108.91(13) . .
C2 Al2 C1 109.83(10) . .
N2 Al2 Y 109.84(7) . .
C3 Al2 Y 136.14(10) . .
C2 Al2 Y 55.60(7) . .
C1 Al2 Y 56.22(7) . .
C12 O C9 110.03(17) . .
C12 O Y 140.75(14) . .
C9 O Y 109.22(12) . .
C26 N1 C8 112.45(19) . .
C26 N1 Y 133.82(15) . .
C8 N1 Y 113.73(14) . .
C14 N2 C13 113.23(19) . .
C14 N2 Al2 119.35(16) . .
C13 N2 Al2 126.48(16) . .
Al2 C1 H1A 109.5 . .
Al2 C1 H1B 109.5 . .
H1A C1 H1B 109.5 . .
Al2 C1 H1C 109.5 . .
H1A C1 H1C 109.5 . .
H1B C1 H1C 109.5 . .
Al2 C2 H2A 109.5 . .
Al2 C2 H2B 109.5 . .
H2A C2 H2B 109.5 . .
Al2 C2 H2C 109.5 . .
H2A C2 H2C 109.5 . .
H2B C2 H2C 109.5 . .
Al2 C3 H3A 109.5 . .
Al2 C3 H3B 109.5 . .
H3A C3 H3B 109.5 . .
Al2 C3 H3C 109.5 . .
H3A C3 H3C 109.5 . .
H3B C3 H3C 109.5 . .
Al1 C4 H4A 109.5 . .
Al1 C4 H4B 109.5 . .
H4A C4 H4B 109.5 . .
Al1 C4 H4C 109.5 . .
H4A C4 H4C 109.5 . .
H4B C4 H4C 109.5 . .
Al1 C5 H5A 109.5 . .
Al1 C5 H5B 109.5 . .
H5A C5 H5B 109.5 . .
Al1 C5 H5C 109.5 . .
H5A C5 H5C 109.5 . .
H5B C5 H5C 109.5 . .
Al1 C6 H6A 109.5 . .
Al1 C6 H6B 109.5 . .
H6A C6 H6B 109.5 . .
Al1 C6 H6C 109.5 . .
H6A C6 H6C 109.5 . .
H6B C6 H6C 109.5 . .
Al1 C7 H7A 109.5 . .
Al1 C7 H7B 109.5 . .
H7A C7 H7B 109.5 . .
Al1 C7 H7C 109.5 . .
H7A C7 H7C 109.5 . .
H7B C7 H7C 109.5 . .
N1 C8 C9 112.0(2) . .
N1 C8 H8A 109.2 . .
C9 C8 H8A 109.2 . .
N1 C8 H8B 109.2 . .
C9 C8 H8B 109.2 . .
H8A C8 H8B 107.9 . .
O C9 C8 107.87(19) . .
O C9 C10 104.81(19) . .
C8 C9 C10 116.3(2) . .
O C9 H9 109.2 . .
C8 C9 H9 109.2 . .
C10 C9 H9 109.2 . .
C9 C10 C11 102.1(2) . .
C9 C10 H10A 111.3 . .
C11 C10 H10A 111.3 . .
C9 C10 H10B 111.3 . .
C11 C10 H10B 111.3 . .
H10A C10 H10B 109.2 . .
C10 C11 C12 104.6(2) . .
C10 C11 H11A 110.8 . .
C12 C11 H11A 110.8 . .
C10 C11 H11B 110.8 . .
C12 C11 H11B 110.8 . .
H11A C11 H11B 108.9 . .
O C12 C13 110.8(2) . .
O C12 C11 103.45(19) . .
C13 C12 C11 112.4(2) . .
O C12 H12 110.0 . .
C13 C12 H12 110.0 . .
C11 C12 H12 110.0 . .
N2 C13 C12 115.6(2) . .
N2 C13 H13A 108.4 . .
C12 C13 H13A 108.4 . .
N2 C13 H13B 108.4 . .
C12 C13 H13B 108.4 . .
H13A C13 H13B 107.4 . .
C19 C14 C15 119.6(2) . .
C19 C14 N2 120.6(2) . .
C15 C14 N2 119.8(2) . .
C16 C15 C14 119.2(3) . .
C16 C15 C20 119.7(3) . .
C14 C15 C20 121.1(2) . .
C17 C16 C15 121.1(3) . .
C17 C16 H16 119.4 . .
C15 C16 H16 119.4 . .
C16 C17 C18 119.9(3) . .
C16 C17 H17 120.1 . .
C18 C17 H17 120.1 . .
C17 C18 C19 121.4(3) . .
C17 C18 H18 119.3 . .
C19 C18 H18 119.3 . .
C18 C19 C14 118.8(3) . .
C18 C19 C23 119.1(2) . .
C14 C19 C23 122.1(2) . .
C21 C20 C15 113.5(3) . .
C21 C20 C22 111.4(3) . .
C15 C20 C22 110.2(3) . .
C21 C20 H20 107.1 . .
C15 C20 H20 107.1 . .
C22 C20 H20 107.1 . .
C20 C21 H21A 109.5 . .
C20 C21 H21B 109.5 . .
H21A C21 H21B 109.5 . .
C20 C21 H21C 109.5 . .
H21A C21 H21C 109.5 . .
H21B C21 H21C 109.5 . .
C20 C22 H22A 109.5 . .
C20 C22 H22B 109.5 . .
H22A C22 H22B 109.5 . .
C20 C22 H22C 109.5 . .
H22A C22 H22C 109.5 . .
H22B C22 H22C 109.5 . .
C19 C23 C24 111.3(2) . .
C19 C23 C25 111.3(2) . .
C24 C23 C25 110.3(3) . .
C19 C23 H23 107.9 . .
C24 C23 H23 107.9 . .
C25 C23 H23 107.9 . .
C23 C24 H24A 109.5 . .
C23 C24 H24B 109.5 . .
H24A C24 H24B 109.5 . .
C23 C24 H24C 109.5 . .
H24A C24 H24C 109.5 . .
H24B C24 H24C 109.5 . .
C23 C25 H25A 109.5 . .
C23 C25 H25B 109.5 . .
H25A C25 H25B 109.5 . .
C23 C25 H25C 109.5 . .
H25A C25 H25C 109.5 . .
H25B C25 H25C 109.5 . .
C31 C26 C27 119.2(2) . .
C31 C26 N1 120.9(2) . .
C27 C26 N1 119.9(2) . .
C28 C27 C26 119.1(2) . .
C28 C27 C32 118.1(2) . .
C26 C27 C32 122.8(2) . .
C29 C28 C27 121.3(3) . .
C29 C28 H28 119.3 . .
C27 C28 H28 119.3 . .
C28 C29 C30 119.4(2) . .
C28 C29 H29 120.3 . .
C30 C29 H29 120.3 . .
C29 C30 C31 121.7(3) . .
C29 C30 H30 119.1 . .
C31 C30 H30 119.1 . .
C30 C31 C26 119.2(2) . .
C30 C31 C35 118.8(2) . .
C26 C31 C35 121.9(2) . .
C27 C32 C33 112.6(3) . .
C27 C32 C34 111.2(2) . .
C33 C32 C34 109.7(2) . .
C27 C32 H32 107.7 . .
C33 C32 H32 107.7 . .
C34 C32 H32 107.7 . .
C32 C33 H33A 109.5 . .
C32 C33 H33B 109.5 . .
H33A C33 H33B 109.5 . .
C32 C33 H33C 109.5 . .
H33A C33 H33C 109.5 . .
H33B C33 H33C 109.5 . .
C32 C34 H34A 109.5 . .
C32 C34 H34B 109.5 . .
H34A C34 H34B 109.5 . .
C32 C34 H34C 109.5 . .
H34A C34 H34C 109.5 . .
H34B C34 H34C 109.5 . .
C31 C35 C37 111.2(2) . .
C31 C35 C36 114.2(2) . .
C37 C35 C36 110.2(3) . .
C31 C35 H35 106.9 . .
C37 C35 H35 106.9 . .
C36 C35 H35 106.9 . .
C35 C36 H36A 109.5 . .
C35 C36 H36B 109.5 . .
H36A C36 H36B 109.5 . .
C35 C36 H36C 109.5 . .
H36A C36 H36C 109.5 . .
H36B C36 H36C 109.5 . .
C35 C37 H37A 109.5 . .
C35 C37 H37B 109.5 . .
H37A C37 H37B 109.5 . .
C35 C37 H37C 109.5 . .
H37A C37 H37C 109.5 . .
H37B C37 H37C 109.5 . .
C2S C1S C3S 118.1(5) . 2_665
C2S C1S H1S 121.0 . .
C3S C1S H1S 121.0 2_665 .
C3S C2S C1S 121.1(5) . .
C3S C2S H2S 119.4 . .
C1S C2S H2S 119.4 . .
C2S C3S C1S 120.8(4) . 2_665
C2S C3S H3S 119.6 . .
C1S C3S H3S 119.6 2_665 .
H4S1 C4SA H4S2 109.5 . .
H4S1 C4SA H4S3 109.5 . .
H4S2 C4SA H4S3 109.5 . .
H4S4 C4SB H4S5 109.5 . .
H4S4 C4SB H4S6 109.5 . .
H4S5 C4SB H4S6 109.5 . .
H4S7 C4SC H4S8 109.5 . .
H4S7 C4SC H4S9 109.5 . .
H4S8 C4SC H4S9 109.5 . .

loop_
_geom_bond_atom_site_label_1
_geom_bond_atom_site_label_2
_geom_bond_distance
_geom_bond_site_symmetry_2
Y N1 2.178(2) .
Y O 2.3376(15) .
Y Al1 3.0972(8) .
Y Al2 3.1110(7) .
Y C1 2.607(3) .
Y C2 2.584(3) .
Y C4 2.573(3) .
Y C5 2.516(3) .
Al1 C7 1.960(3) .
Al1 C6 1.967(3) .
Al1 C4 2.065(3) .
Al1 C5 2.072(3) .
Al2 N2 1.832(2) .
Al2 C3 1.958(3) .
Al2 C2 2.056(3) .
Al2 C1 2.062(3) .
O C12 1.485(3) .
O C9 1.486(3) .
N1 C26 1.437(3) .
N1 C8 1.472(3) .
N2 C14 1.435(3) .
N2 C13 1.463(3) .
C1 H1A 0.9800 .
C1 H1B 0.9800 .
C1 H1C 0.9800 .
C2 H2A 0.9800 .
C2 H2B 0.9800 .
C2 H2C 0.9800 .
C3 H3A 0.9800 .
C3 H3B 0.9800 .
C3 H3C 0.9800 .
C4 H4A 0.9800 .
C4 H4B 0.9800 .
C4 H4C 0.9800 .
C5 H5A 0.9800 .
C5 H5B 0.9800 .
C5 H5C 0.9800 .
C6 H6A 0.9800 .
C6 H6B 0.9800 .
C6 H6C 0.9800 .
C7 H7A 0.9800 .
C7 H7B 0.9800 .
C7 H7C 0.9800 .
C8 C9 1.503(4) .
C8 H8A 0.9900 .
C8 H8B 0.9900 .
C9 C10 1.518(3) .
C9 H9 1.0000 .
C10 C11 1.521(4) .
C10 H10A 0.9900 .
C10 H10B 0.9900 .
C11 C12 1.527(3) .
C11 H11A 0.9900 .
C11 H11B 0.9900 .
C12 C13 1.506(4) .
C12 H12 1.0000 .
C13 H13A 0.9900 .
C13 H13B 0.9900 .
C14 C19 1.407(4) .
C14 C15 1.408(4) .
C15 C16 1.397(4) .
C15 C20 1.523(4) .
C16 C17 1.372(5) .
C16 H16 0.9500 .
C17 C18 1.373(4) .
C17 H17 0.9500 .
C18 C19 1.400(4) .
C18 H18 0.9500 .
C19 C23 1.519(4) .
C20 C21 1.521(5) .
C20 C22 1.525(5) .
C20 H20 1.0000 .
C21 H21A 0.9800 .
C21 H21B 0.9800 .
C21 H21C 0.9800 .
C22 H22A 0.9800 .
C22 H22B 0.9800 .
C22 H22C 0.9800 .
C23 C24 1.525(4) .
C23 C25 1.526(4) .
C23 H23 1.0000 .
C24 H24A 0.9800 .
C24 H24B 0.9800 .
C24 H24C 0.9800 .
C25 H25A 0.9800 .
C25 H25B 0.9800 .
C25 H25C 0.9800 .
C26 C31 1.410(4) .
C26 C27 1.422(3) .
C27 C28 1.400(4) .
C27 C32 1.513(4) .
C28 C29 1.376(4) .
C28 H28 0.9500 .
C29 C30 1.381(4) .
C29 H29 0.9500 .
C30 C31 1.395(4) .
C30 H30 0.9500 .
C31 C35 1.517(4) .
C32 C33 1.533(4) .
C32 C34 1.534(4) .
C32 H32 1.0000 .
C33 H33A 0.9800 .
C33 H33B 0.9800 .
C33 H33C 0.9800 .
C34 H34A 0.9800 .
C34 H34B 0.9800 .
C34 H34C 0.9800 .
C35 C37 1.521(4) .
C35 C36 1.523(4) .
C35 H35 1.0000 .
C36 H36A 0.9800 .
C36 H36B 0.9800 .
C36 H36C 0.9800 .
C37 H37A 0.9800 .
C37 H37B 0.9800 .
C37 H37C 0.9800 .
C1S C2S 1.362(6) .
C1S C3S 1.362(7) 2_665
C1S H1S 0.9500 .
C2S C3S 1.353(6) .
C2S H2S 0.9500 .
C3S C1S 1.362(7) 2_665
C3S H3S 0.9500 .
C4SA H4S1 0.9800 .
C4SA H4S2 0.9800 .
C4SA H4S3 0.9800 .
C4SB H4S4 0.9800 .
C4SB H4S5 0.9800 .
C4SB H4S6 0.9800 .
C4SC H4S7 0.9800 .
C4SC H4S8 0.9800 .
C4SC H4S9 0.9800 .

loop_
_geom_torsion_atom_site_label_1
_geom_torsion_atom_site_label_2
_geom_torsion_atom_site_label_3
_geom_torsion_atom_site_label_4
_geom_torsion
_geom_torsion_site_symmetry_1
_geom_torsion_site_symmetry_4
N1 Y Al1 C7 12.55(14) . .
O Y Al1 C7 98.94(14) . .
Al2 Y Al1 C7 -156.54(13) . .
N1 Y Al1 C6 -168.64(12) . .
O Y Al1 C6 -82.25(12) . .
Al2 Y Al1 C6 22.27(11) . .
N1 Y Al1 C4 -77.76(11) . .
O Y Al1 C4 8.63(11) . .
Al2 Y Al1 C4 113.14(10) . .
N1 Y Al1 C5 97.25(12) . .
O Y Al1 C5 -176.37(12) . .
Al2 Y Al1 C5 -71.85(11) . .
N1 Y Al2 N2 52.43(10) . .
O Y Al2 N2 -5.12(9) . .
Al1 Y Al2 N2 -141.06(8) . .
N1 Y Al2 C3 -124.98(16) . .
O Y Al2 C3 177.47(16) . .
Al1 Y Al2 C3 41.53(15) . .
N1 Y Al2 C2 -45.01(11) . .
O Y Al2 C2 -102.55(10) . .
Al1 Y Al2 C2 121.50(9) . .
N1 Y Al2 C1 152.70(11) . .
O Y Al2 C1 95.15(10) . .
Al1 Y Al2 C1 -40.79(9) . .
N1 Y O C12 -162.3(2) . .
Al1 Y O C12 99.1(2) . .
Al2 Y O C12 -25.0(2) . .
N1 Y O C9 17.03(14) . .
Al1 Y O C9 -81.64(15) . .
Al2 Y O C9 154.34(15) . .
O Y N1 C26 -170.6(2) . .
Al1 Y N1 C26 -36.0(2) . .
Al2 Y N1 C26 132.40(19) . .
O Y N1 C8 10.41(15) . .
Al1 Y N1 C8 144.97(15) . .
Al2 Y N1 C8 -46.59(18) . .
C3 Al2 N2 C14 -0.7(2) . .
C2 Al2 N2 C14 -119.91(19) . .
C1 Al2 N2 C14 121.29(19) . .
Y Al2 N2 C14 -178.74(17) . .
C3 Al2 N2 C13 167.4(2) . .
C2 Al2 N2 C13 48.2(2) . .
C1 Al2 N2 C13 -70.6(2) . .
Y Al2 N2 C13 -10.6(2) . .
C26 N1 C8 C9 143.6(2) . .
Y N1 C8 C9 -37.2(2) . .
C12 O C9 C8 139.1(2) . .
Y O C9 C8 -40.4(2) . .
C12 O C9 C10 14.5(3) . .
Y O C9 C10 -165.00(16) . .
N1 C8 C9 O 51.7(3) . .
N1 C8 C9 C10 169.1(2) . .
O C9 C10 C11 -32.6(3) . .
C8 C9 C10 C11 -151.6(2) . .
C9 C10 C11 C12 39.1(3) . .
C9 O C12 C13 -110.9(2) . .
Y O C12 C13 68.4(3) . .
C9 O C12 C11 9.7(3) . .
Y O C12 C11 -171.01(17) . .
C10 C11 C12 O -30.2(3) . .
C10 C11 C12 C13 89.3(3) . .
C14 N2 C13 C12 -137.5(2) . .
Al2 N2 C13 C12 53.8(3) . .
O C12 C13 N2 -78.5(3) . .
C11 C12 C13 N2 166.3(2) . .
C13 N2 C14 C19 -74.9(3) . .
Al2 N2 C14 C19 94.7(3) . .
C13 N2 C14 C15 105.4(3) . .
Al2 N2 C14 C15 -84.9(3) . .
C19 C14 C15 C16 -1.1(4) . .
N2 C14 C15 C16 178.5(2) . .
C19 C14 C15 C20 175.1(3) . .
N2 C14 C15 C20 -5.3(4) . .
C14 C15 C16 C17 0.6(4) . .
C20 C15 C16 C17 -175.7(3) . .
C15 C16 C17 C18 0.4(5) . .
C16 C17 C18 C19 -0.8(5) . .
C17 C18 C19 C14 0.2(4) . .
C17 C18 C19 C23 -178.3(3) . .
C15 C14 C19 C18 0.7(4) . .
N2 C14 C19 C18 -178.9(2) . .
C15 C14 C19 C23 179.2(2) . .
N2 C14 C19 C23 -0.4(4) . .
C16 C15 C20 C21 -48.2(4) . .
C14 C15 C20 C21 135.6(3) . .
C16 C15 C20 C22 77.6(4) . .
C14 C15 C20 C22 -98.6(3) . .
C18 C19 C23 C24 -61.4(3) . .
C14 C19 C23 C24 120.1(3) . .
C18 C19 C23 C25 62.2(3) . .
C14 C19 C23 C25 -116.3(3) . .
C8 N1 C26 C31 110.2(3) . .
Y N1 C26 C31 -68.8(3) . .
C8 N1 C26 C27 -68.9(3) . .
Y N1 C26 C27 112.1(2) . .
C31 C26 C27 C28 -3.3(4) . .
N1 C26 C27 C28 175.9(2) . .
C31 C26 C27 C32 175.6(2) . .
N1 C26 C27 C32 -5.3(4) . .
C26 C27 C28 C29 2.3(4) . .
C32 C27 C28 C29 -176.6(3) . .
C27 C28 C29 C30 0.1(4) . .
C28 C29 C30 C31 -1.5(4) . .
C29 C30 C31 C26 0.5(4) . .
C29 C30 C31 C35 -176.1(2) . .
C27 C26 C31 C30 1.9(4) . .
N1 C26 C31 C30 -177.2(2) . .
C27 C26 C31 C35 178.4(2) . .
N1 C26 C31 C35 -0.7(4) . .
C28 C27 C32 C33 -64.0(3) . .
C26 C27 C32 C33 117.2(3) . .
C28 C27 C32 C34 59.6(3) . .
C26 C27 C32 C34 -119.2(3) . .
C30 C31 C35 C37 82.8(3) . .
C26 C31 C35 C37 -93.7(3) . .
C30 C31 C35 C36 -42.7(3) . .
C26 C31 C35 C36 140.8(3) . .
C3S C1S C2S C3S 0.4(7) 2_665 .
C1S C2S C3S C1S -0.4(7) . 2_665
